data_4334475
loop_
_publ_author_name
'Elisabeth Seikel'
'Benjamin Oelkers'
'Olaf Burghaus'
'J\"org Sundermeyer'

_publ_section_title
;
 Soluble Molybdenum(V) Imido Phthalocyanines and Pyrazinoporphyrazines:
 Crystal Structure, UV-vis and Electron Paramagnetic Resonance
 Spectroscopic Studies
;
_journal_name_full 'Inorganic Chemistry'
_journal_page_first 4451
_journal_page_last 4457
_journal_paper_doi 10.1021/ic3026914
_journal_volume 52
_journal_year 2013
_chemical_formula_moiety 'C73 H83 Cl Mo N9, 4(C H2 Cl2)'
_chemical_formula_sum 'C77 H91 Cl9 Mo N9'
_chemical_formula_weight 1557.58
_chemical_name_systematic
;
 ?
;
_space_group_IT_number 204
_symmetry_cell_setting cubic
_symmetry_space_group_name_Hall '-I 2 2 3'
_symmetry_space_group_name_H-M 'I m -3'
_atom_sites_solution_hydrogens geom
_atom_sites_solution_primary direct
_atom_sites_solution_secondary difmap
_audit_creation_method SHELXL-97
_cell_angle_alpha 90.00
_cell_angle_beta 90.00
_cell_angle_gamma 90.00
_cell_formula_units_Z 12
_cell_length_a 29.500(4)
_cell_length_b 29.500(4)
_cell_length_c 29.500(4)
_cell_measurement_reflns_used 923
_cell_measurement_temperature 100(2)
_cell_measurement_theta_max 25
_cell_measurement_theta_min 2.1
_cell_volume 25672(6)
_computing_cell_refinement 'STOE X-AREA'
_computing_data_collection 'STOE X-AREA'
_computing_data_reduction 'STOE X-RED'
_computing_molecular_graphics 'Ortep-3 for Windows (Farrugia, 1997)'
_computing_publication_material 'WinGX publication routines (Farrugia, 1999)'
_computing_structure_refinement 'SHELXL-97 (Sheldrick, 2008)'
_computing_structure_solution 'SIR2004 (Giacovazzo et al, 2004)'
_diffrn_ambient_temperature 100(2)
_diffrn_detector_area_resol_mean 6.67
_diffrn_measured_fraction_theta_full 0.995
_diffrn_measured_fraction_theta_max 0.985
_diffrn_measurement_device_type 'STOE IPDS 2'
_diffrn_measurement_method 'rotation method'
_diffrn_radiation_monochromator graphite
_diffrn_radiation_source 'fine-focus sealed tube'
_diffrn_radiation_type MoK\a
_diffrn_radiation_wavelength 0.71073
_diffrn_reflns_av_R_equivalents 0.0809
_diffrn_reflns_av_sigmaI/netI 0.2303
_diffrn_reflns_limit_h_max 31
_diffrn_reflns_limit_h_min -6
_diffrn_reflns_limit_k_max 33
_diffrn_reflns_limit_k_min -36
_diffrn_reflns_limit_l_max 23
_diffrn_reflns_limit_l_min -37
_diffrn_reflns_number 11783
_diffrn_reflns_theta_full 25.00
_diffrn_reflns_theta_max 26.75
_diffrn_reflns_theta_min 1.69
_exptl_absorpt_coefficient_mu 0.478
_exptl_absorpt_correction_T_max 0.9528
_exptl_absorpt_correction_T_min 0.9257
_exptl_absorpt_correction_type gaussian
_exptl_absorpt_process_details
;
a grid of  8 x  8 x  8 =   512 sampling points was used
;
_exptl_crystal_colour brown
_exptl_crystal_density_diffrn 1.209
_exptl_crystal_description block
_exptl_crystal_F_000 9732
_exptl_crystal_size_max 0.23
_exptl_crystal_size_mid 0.19
_exptl_crystal_size_min 0.11
_platon_squeeze_details
;
 Heavily disordered dichloromethane near the origin
 could not be modeled satisfyingly and was thus removed
 using PLATON/SQUEEZE.
;
_refine_diff_density_max 0.698
_refine_diff_density_min -0.349
_refine_diff_density_rms 0.078
_refine_ls_extinction_method none
_refine_ls_goodness_of_fit_ref 0.667
_refine_ls_hydrogen_treatment constr
_refine_ls_matrix_type full
_refine_ls_number_parameters 288
_refine_ls_number_reflns 4773
_refine_ls_number_restraints 90
_refine_ls_restrained_S_all 0.668
_refine_ls_R_factor_all 0.1448
_refine_ls_R_factor_gt 0.0561
_refine_ls_shift/su_max 0.016
_refine_ls_shift/su_mean 0.002
_refine_ls_structure_factor_coef Fsqd
_refine_ls_weighting_details 'calc w=1/[\s^2^(Fo^2^)+(0.0631P)^2^+0.0000P] where P=(Fo^2^+2Fc^2^)/3'
_refine_ls_weighting_scheme calc
_refine_ls_wR_factor_gt 0.1226
_refine_ls_wR_factor_ref 0.1386
_reflns_number_gt 1727
_reflns_number_total 4773
_reflns_threshold_expression >2\s(I)
_cod_data_source_file ic3026914_si_001.cif
_cod_data_source_block es-pe-2
_cod_database_code 4334475

loop_
_symmetry_equiv_pos_as_xyz
'x, y, z'
'-x, -y, z'
'x, -y, -z'
'-x, y, -z'
'z, x, y'
'-z, -x, y'
'z, -x, -y'
'-z, x, -y'
'y, z, x'
'y, -z, -x'
'-y, z, -x'
'-y, -z, x'
'x+1/2, y+1/2, z+1/2'
'-x+1/2, -y+1/2, z+1/2'
'x+1/2, -y+1/2, -z+1/2'
'-x+1/2, y+1/2, -z+1/2'
'z+1/2, x+1/2, y+1/2'
'-z+1/2, -x+1/2, y+1/2'
'z+1/2, -x+1/2, -y+1/2'
'-z+1/2, x+1/2, -y+1/2'
'y+1/2, z+1/2, x+1/2'
'y+1/2, -z+1/2, -x+1/2'
'-y+1/2, z+1/2, -x+1/2'
'-y+1/2, -z+1/2, x+1/2'
'-x, -y, -z'
'x, y, -z'
'-x, y, z'
'x, -y, z'
'-z, -x, -y'
'z, x, -y'
'-z, x, y'
'z, -x, y'
'-y, -z, -x'
'-y, z, x'
'y, -z, x'
'y, z, -x'
'-x+1/2, -y+1/2, -z+1/2'
'x+1/2, y+1/2, -z+1/2'
'-x+1/2, y+1/2, z+1/2'
'x+1/2, -y+1/2, z+1/2'
'-z+1/2, -x+1/2, -y+1/2'
'z+1/2, x+1/2, -y+1/2'
'-z+1/2, x+1/2, y+1/2'
'z+1/2, -x+1/2, y+1/2'
'-y+1/2, -z+1/2, -x+1/2'
'-y+1/2, z+1/2, x+1/2'
'y+1/2, -z+1/2, x+1/2'
'y+1/2, z+1/2, -x+1/2'

loop_
_atom_site_label
_atom_site_type_symbol
_atom_site_fract_x
_atom_site_fract_y
_atom_site_fract_z
_atom_site_U_iso_or_equiv
_atom_site_adp_type
_atom_site_occupancy
_atom_site_symmetry_multiplicity
_atom_site_calc_flag
_atom_site_refinement_flags
_atom_site_disorder_assembly
_atom_site_disorder_group
Mo1 Mo 0.0000 0.5000 0.145231(19) 0.02572(13) Uani 1 4 d S . .
Cl1 Cl 0.0000 0.5000 0.06039(5) 0.0345(5) Uani 1 4 d S . .
N1 N 0.04897(8) 0.54875(9) 0.13652(8) 0.0289(7) Uani 1 1 d . . .
N2 N 0.11526(12) 0.5000 0.13462(12) 0.0319(11) Uani 1 2 d S . .
N3 N 0.0000 0.61491(13) 0.12936(12) 0.0317(10) Uani 1 2 d S . .
N4 N 0.0000 0.5000 0.20353(18) 0.0274(14) Uani 1 4 d S . .
C1 C 0.04020(11) 0.59415(11) 0.13123(10) 0.0310(9) Uani 1 1 d . . .
C2 C 0.09499(10) 0.54073(12) 0.13405(10) 0.0302(9) Uani 1 1 d . . .
C3 C 0.08369(11) 0.61733(12) 0.12623(11) 0.0340(9) Uani 1 1 d . . .
C4 C 0.09497(12) 0.66231(12) 0.11889(11) 0.0400(10) Uani 1 1 d . . .
H4 H 0.0718 0.6846 0.1172 0.048 Uiso 1 1 calc R . .
C5 C 0.14018(13) 0.67494(12) 0.11393(11) 0.0447(10) Uani 1 1 d . . .
C6 C 0.15098(15) 0.72506(14) 0.10645(13) 0.0603(12) Uani 1 1 d . . .
C7 C 0.19786(16) 0.73202(16) 0.08860(17) 0.0885(17) Uani 1 1 d . . .
H7A H 0.1982 0.7246 0.0559 0.106 Uiso 1 1 calc R . .
H7B H 0.2059 0.7644 0.0918 0.106 Uiso 1 1 calc R . .
C8 C 0.23206(16) 0.70476(17) 0.11152(18) 0.0959(17) Uani 1 1 d . . .
H8A H 0.2328 0.7138 0.1438 0.115 Uiso 1 1 calc R . .
H8B H 0.2620 0.7121 0.0983 0.115 Uiso 1 1 calc R . .
C9 C 0.22525(13) 0.65251(16) 0.10900(12) 0.0595(13) Uani 1 1 d . . .
C10 C 0.17444(12) 0.64146(14) 0.11613(11) 0.0480(11) Uani 1 1 d . . .
C11 C 0.16292(12) 0.59567(13) 0.12359(11) 0.0414(10) Uani 1 1 d . . .
H11 H 0.1859 0.5731 0.1252 0.050 Uiso 1 1 calc R . .
C12 C 0.11772(11) 0.58392(12) 0.12853(11) 0.0344(9) Uani 1 1 d . . .
C13 C 0.14411(17) 0.75106(14) 0.15059(16) 0.0803(16) Uani 1 1 d . . .
H13A H 0.1509 0.7832 0.1457 0.121 Uiso 1 1 calc R . .
H13B H 0.1644 0.7389 0.1739 0.121 Uiso 1 1 calc R . .
H13C H 0.1126 0.7478 0.1606 0.121 Uiso 1 1 calc R . .
C14 C 0.1179(2) 0.74651(17) 0.07149(17) 0.109(2) Uani 1 1 d . . .
H14A H 0.1273 0.7777 0.0650 0.164 Uiso 1 1 calc R . .
H14B H 0.0871 0.7466 0.0840 0.164 Uiso 1 1 calc R . .
H14C H 0.1184 0.7287 0.0434 0.164 Uiso 1 1 calc R . .
C15 C 0.25503(12) 0.63177(15) 0.14607(13) 0.0609(13) Uani 1 1 d . . .
H15A H 0.2530 0.5986 0.1446 0.091 Uiso 1 1 calc R . .
H15B H 0.2446 0.6422 0.1758 0.091 Uiso 1 1 calc R . .
H15C H 0.2866 0.6412 0.1415 0.091 Uiso 1 1 calc R . .
C16 C 0.23874(14) 0.6350(2) 0.06326(14) 0.0911(19) Uani 1 1 d . . .
H16A H 0.2360 0.6019 0.0628 0.137 Uiso 1 1 calc R . .
H16B H 0.2702 0.6436 0.0570 0.137 Uiso 1 1 calc R . .
H16C H 0.2188 0.6481 0.0401 0.137 Uiso 1 1 calc R . .
C17 C 0.0000 0.5000 0.2509(2) 0.0337(19) Uani 1 4 d S . .
C18 C 0.0000 0.45901(17) 0.27367(16) 0.0459(15) Uani 1 2 d S . .
C19 C 0.0116(2) 0.4598(2) 0.3207(2) 0.045(2) Uani 0.50 1 d PU . .
H19 H 0.0173 0.4321 0.3360 0.054 Uiso 0.50 1 calc PR . .
C20 C 0.0146(3) 0.5000 0.3442(3) 0.040(3) Uani 0.50 2 d SPU . .
C21 C 0.0000 0.41505(18) 0.2478(2) 0.090(3) Uani 1 2 d S . .
H21A H -0.0166 0.3920 0.2650 0.134 Uiso 0.50 1 calc PR . .
H21B H 0.0313 0.4049 0.2431 0.134 Uiso 0.50 1 calc PR . .
H21C H -0.0147 0.4195 0.2183 0.134 Uiso 0.50 1 calc PR . .
C22 C 0.0250(4) 0.5000 0.3960(4) 0.075(4) Uani 0.50 2 d SPU . .
H22A H 0.0562 0.4900 0.4010 0.113 Uiso 0.25 1 calc PR . .
H22B H 0.0041 0.4793 0.4114 0.113 Uiso 0.25 1 calc PR . .
H22C H 0.0211 0.5307 0.4080 0.113 Uiso 0.25 1 calc PR . .
C101 C 0.0000 0.7694(3) 0.0000 0.166(6) Uani 0.25 4 d SPDU A 3
H10A H -0.0271 0.7496 0.0000 0.199 Uiso 0.125 2 calc SPR A 3
H10B H 0.0271 0.7496 0.0000 0.199 Uiso 0.125 2 calc SPR A 3
Cl11 Cl 0.0000 0.8011(2) -0.04925(11) 0.146(4) Uani 0.25 2 d SPDU A 3
C102 C 0.0000 0.7940(3) 0.0000 0.198(6) Uani 0.25 4 d SPDU B 4
H10C H -0.0271 0.8138 0.0000 0.238 Uiso 0.125 2 calc SPR B 4
H10D H 0.0271 0.8138 0.0000 0.238 Uiso 0.125 2 calc SPR B 4
Cl12 Cl 0.0000 0.7628(3) -0.04951(11) 0.166(4) Uani 0.25 2 d SPDU B 4
C201 C 0.0170(2) 0.7065(2) 0.2010(2) 0.074(3) Uani 0.50 1 d PDU . .
H20A H 0.0048 0.6784 0.1873 0.089 Uiso 0.50 1 calc PR . .
H20B H 0.0505 0.7044 0.2002 0.089 Uiso 0.50 1 calc PR . .
Cl21 Cl 0.0000 0.70898(6) 0.25640(7) 0.0876(6) Uani 1 2 d SDU . .
Cl22 Cl 0.0000 0.75287(6) 0.16791(7) 0.0897(6) Uani 1 2 d SDU . .
C301 C 0.0000 0.6076(5) 0.0000 0.076(5) Uani 0.50 4 d SPDU C 1
H30A H 0.0000 0.5876 0.0269 0.091 Uiso 0.25 2 calc SPR C 1
H30B H 0.0000 0.5876 -0.0269 0.091 Uiso 0.25 2 calc SPR C 1
Cl31 Cl 0.05035(15) 0.63535(17) 0.0000 0.0999(16) Uani 0.50 2 d SPDU C 1
C302 C 0.0678(4) 0.6040(5) 0.0000 0.171(5) Uani 0.50 2 d SPDU D 2
H30C H 0.0567 0.5877 -0.0272 0.205 Uiso 0.25 1 calc PR D 2
H30D H 0.0567 0.5877 0.0272 0.205 Uiso 0.25 1 calc PR D 2
Cl32 Cl 0.0466(3) 0.6600(3) 0.0000 0.201(4) Uani 0.50 2 d SPDU D 2
Cl33 Cl 0.12833(18) 0.6045(2) 0.0000 0.143(2) Uani 0.50 2 d SPDU D 2

loop_
_atom_site_aniso_label
_atom_site_aniso_U_11
_atom_site_aniso_U_22
_atom_site_aniso_U_33
_atom_site_aniso_U_23
_atom_site_aniso_U_13
_atom_site_aniso_U_12
Mo1 0.0215(3) 0.0324(3) 0.0232(3) 0.000 0.000 0.000
Cl1 0.0283(8) 0.0506(10) 0.0247(8) 0.000 0.000 0.000
N1 0.0230(13) 0.0399(15) 0.0238(13) -0.0022(12) -0.0001(12) -0.0012(12)
N2 0.023(2) 0.049(2) 0.024(2) 0.000 0.0002(17) 0.000
N3 0.033(2) 0.039(2) 0.023(2) 0.0057(18) 0.000 0.000
N4 0.015(3) 0.031(3) 0.036(3) 0.000 0.000 0.000
C1 0.0329(18) 0.0375(19) 0.0225(16) 0.0037(15) 0.0016(15) -0.0042(16)
C2 0.0263(17) 0.047(2) 0.0167(16) 0.0014(15) -0.0029(13) -0.0037(16)
C3 0.0361(19) 0.047(2) 0.0191(16) -0.0006(16) -0.0032(15) -0.0114(17)
C4 0.046(2) 0.047(2) 0.0276(18) 0.0012(17) -0.0016(17) -0.0127(18)
C5 0.052(2) 0.050(2) 0.0315(19) 0.0006(17) -0.0021(18) -0.028(2)
C6 0.074(3) 0.062(2) 0.045(2) 0.005(2) -0.004(2) -0.036(2)
C7 0.102(3) 0.072(3) 0.091(4) -0.013(3) 0.030(3) -0.057(3)
C8 0.077(3) 0.119(4) 0.091(4) 0.047(3) -0.020(3) -0.071(3)
C9 0.047(2) 0.098(3) 0.033(2) 0.010(2) 0.0009(19) -0.040(2)
C10 0.042(2) 0.075(3) 0.0274(19) 0.007(2) 0.0003(17) -0.029(2)
C11 0.0318(19) 0.064(2) 0.0288(18) 0.0011(19) -0.0073(16) -0.0093(19)
C12 0.0292(18) 0.052(2) 0.0218(17) 0.0024(17) 0.0023(15) -0.0078(17)
C13 0.101(4) 0.052(3) 0.088(3) -0.008(3) 0.021(3) -0.030(3)
C14 0.156(5) 0.083(3) 0.089(4) 0.042(3) -0.034(4) -0.068(3)
C15 0.0297(19) 0.104(3) 0.049(2) 0.008(3) -0.0009(19) -0.029(2)
C16 0.044(2) 0.186(5) 0.043(3) -0.003(3) 0.008(2) -0.049(3)
C17 0.032(4) 0.040(4) 0.030(4) 0.000 0.000 0.000
C18 0.083(4) 0.029(3) 0.025(3) -0.003(2) 0.000 0.000
C19 0.061(6) 0.036(3) 0.037(3) 0.003(3) 0.002(3) 0.008(3)
C20 0.048(6) 0.047(5) 0.025(4) 0.000 -0.006(4) 0.000
C21 0.196(8) 0.021(3) 0.052(4) 0.003(3) 0.000 0.000
C22 0.106(7) 0.065(6) 0.055(6) 0.000 0.003(5) 0.000
C101 0.158(9) 0.167(9) 0.174(7) 0.000 0.000 0.000
Cl11 0.138(8) 0.088(6) 0.211(9) -0.013(6) 0.000 0.000
C102 0.188(9) 0.195(9) 0.212(7) 0.000 0.000 0.000
Cl12 0.168(10) 0.183(9) 0.149(7) 0.081(6) 0.000 0.000
C201 0.058(6) 0.054(4) 0.112(5) -0.005(4) 0.014(5) 0.025(4)
Cl21 0.1017(14) 0.0610(10) 0.1002(13) -0.0291(10) 0.000 0.000
Cl22 0.0943(13) 0.0772(12) 0.0977(14) -0.0082(11) 0.000 0.000
C301 0.107(8) 0.032(9) 0.088(13) 0.000 0.000 0.000
Cl31 0.087(3) 0.119(3) 0.093(3) 0.000 0.000 -0.002(3)
C302 0.148(7) 0.288(9) 0.076(12) 0.000 0.000 0.094(12)
Cl32 0.191(6) 0.229(7) 0.183(7) 0.000 0.000 0.028(5)
Cl33 0.146(4) 0.224(6) 0.058(2) 0.000 0.000 -0.019(4)

loop_
_atom_type_symbol
_atom_type_description
_atom_type_scat_dispersion_real
_atom_type_scat_dispersion_imag
_atom_type_scat_source
C C 0.0033 0.0016 'International Tables Vol C Tables 4.2.6.8 and 6.1.1.4'
H H 0.0000 0.0000 'International Tables Vol C Tables 4.2.6.8 and 6.1.1.4'
Cl Cl 0.1484 0.1585 'International Tables Vol C Tables 4.2.6.8 and 6.1.1.4'
Mo Mo -1.6832 0.6857 'International Tables Vol C Tables 4.2.6.8 and 6.1.1.4'
N N 0.0061 0.0033 'International Tables Vol C Tables 4.2.6.8 and 6.1.1.4'

loop_
_geom_angle_atom_site_label_1
_geom_angle_atom_site_label_2
_geom_angle_atom_site_label_3
_geom_angle
_geom_angle_site_symmetry_1
_geom_angle_site_symmetry_3
N4 Mo1 N1 97.19(7) . 2_565
N4 Mo1 N1 97.19(7) . .
N1 Mo1 N1 165.63(14) 2_565 .
N4 Mo1 N1 97.19(7) . 27
N1 Mo1 N1 88.85(14) 2_565 27
N1 Mo1 N1 89.36(14) . 27
N4 Mo1 N1 97.19(7) . 28_565
N1 Mo1 N1 89.36(14) 2_565 28_565
N1 Mo1 N1 88.85(14) . 28_565
N1 Mo1 N1 165.63(14) 27 28_565
N4 Mo1 Cl1 180.0 . .
N1 Mo1 Cl1 82.81(7) 2_565 .
N1 Mo1 Cl1 82.81(7) . .
N1 Mo1 Cl1 82.81(7) 27 .
N1 Mo1 Cl1 82.81(7) 28_565 .
C1 N1 C2 110.3(3) . .
C1 N1 Mo1 124.4(2) . .
C2 N1 Mo1 125.3(2) . .
C2 N2 C2 127.1(4) 28_565 .
C1 N3 C1 125.2(4) 27 .
C17 N4 Mo1 180.000(1) . .
N3 C1 N1 128.3(3) . .
N3 C1 C3 124.1(3) . .
N1 C1 C3 107.6(3) . .
N2 C2 N1 126.2(3) . .
N2 C2 C12 125.6(3) . .
N1 C2 C12 108.1(3) . .
C4 C3 C12 120.5(3) . .
C4 C3 C1 132.4(3) . .
C12 C3 C1 107.1(3) . .
C3 C4 C5 120.2(3) . .
C3 C4 H4 119.9 . .
C5 C4 H4 119.9 . .
C4 C5 C10 119.5(3) . .
C4 C5 C6 118.3(3) . .
C10 C5 C6 122.2(3) . .
C7 C6 C13 110.8(4) . .
C7 C6 C5 112.1(4) . .
C13 C6 C5 109.6(3) . .
C7 C6 C14 107.0(4) . .
C13 C6 C14 106.2(4) . .
C5 C6 C14 111.0(3) . .
C8 C7 C6 113.7(4) . .
C8 C7 H7A 108.8 . .
C6 C7 H7A 108.8 . .
C8 C7 H7B 108.8 . .
C6 C7 H7B 108.8 . .
H7A C7 H7B 107.7 . .
C7 C8 C9 115.8(4) . .
C7 C8 H8A 108.3 . .
C9 C8 H8A 108.3 . .
C7 C8 H8B 108.3 . .
C9 C8 H8B 108.3 . .
H8A C8 H8B 107.4 . .
C16 C9 C15 110.7(4) . .
C16 C9 C10 107.9(3) . .
C15 C9 C10 112.0(3) . .
C16 C9 C8 110.5(4) . .
C15 C9 C8 106.7(3) . .
C10 C9 C8 109.1(4) . .
C11 C10 C5 120.3(3) . .
C11 C10 C9 117.1(4) . .
C5 C10 C9 122.6(4) . .
C12 C11 C10 119.2(3) . .
C12 C11 H11 120.4 . .
C10 C11 H11 120.4 . .
C11 C12 C3 120.4(3) . .
C11 C12 C2 132.6(3) . .
C3 C12 C2 106.9(3) . .
C6 C13 H13A 109.5 . .
C6 C13 H13B 109.5 . .
H13A C13 H13B 109.5 . .
C6 C13 H13C 109.5 . .
H13A C13 H13C 109.5 . .
H13B C13 H13C 109.5 . .
C6 C14 H14A 109.5 . .
C6 C14 H14B 109.5 . .
H14A C14 H14B 109.5 . .
C6 C14 H14C 109.5 . .
H14A C14 H14C 109.5 . .
H14B C14 H14C 109.5 . .
C9 C15 H15A 109.5 . .
C9 C15 H15B 109.5 . .
H15A C15 H15B 109.5 . .
C9 C15 H15C 109.5 . .
H15A C15 H15C 109.5 . .
H15B C15 H15C 109.5 . .
C9 C16 H16A 109.5 . .
C9 C16 H16B 109.5 . .
H16A C16 H16B 109.5 . .
C9 C16 H16C 109.5 . .
H16A C16 H16C 109.5 . .
H16B C16 H16C 109.5 . .
C18 C17 C18 121.9(6) . 2_565
C18 C17 N4 119.0(3) . .
C18 C17 N4 119.0(3) 2_565 .
C17 C18 C19 117.2(5) . .
C17 C18 C19 117.2(5) . 27
C17 C18 C21 120.5(5) . .
C19 C18 C21 120.5(5) . .
C19 C18 C21 120.5(5) 27 .
C20 C19 C18 121.3(6) . .
C20 C19 H19 119.4 . .
C18 C19 H19 119.4 . .
C20 C20 C19 86.3(5) 2_565 .
C20 C20 C19 86.3(5) 2_565 28_565
C19 C20 C19 118.9(8) . 28_565
C20 C20 C22 101.3(6) 2_565 .
C19 C20 C22 120.5(4) . .
C19 C20 C22 120.5(4) 28_565 .
C20 C20 C19 60.7(4) 2_565 27
C19 C20 C19 113.2(7) 28_565 27
C22 C20 C19 121.9(5) . 27
C20 C20 C19 60.7(4) 2_565 2_565
C19 C20 C19 113.2(7) . 2_565
C22 C20 C19 121.9(5) . 2_565
C19 C20 C19 97.6(6) 27 2_565
C20 C20 C22 52.6(4) 2_565 2_565
C19 C20 C22 111.2(5) . 2_565
C19 C20 C22 111.2(5) 28_565 2_565
C22 C20 C22 48.7(9) . 2_565
C19 C20 C22 93.0(5) 27 2_565
C19 C20 C22 93.0(5) 2_565 2_565
C18 C21 H21A 109.5 . .
C18 C21 H21B 109.5 . .
H21A C21 H21B 109.5 . .
C18 C21 H21C 109.5 . .
H21A C21 H21C 109.5 . .
H21B C21 H21C 109.5 . .
C20 C22 H22A 109.5 . .
C20 C22 H22B 109.5 . .
H22A C22 H22B 109.5 . .
C20 C22 H22C 109.5 . .
H22A C22 H22C 109.5 . .
H22B C22 H22C 109.5 . .
Cl11 C101 Cl11 114.5(5) 4 .
Cl11 C101 H10A 108.6 4 .
Cl11 C101 H10A 108.6 . .
Cl11 C101 H10B 108.6 4 .
Cl11 C101 H10B 108.6 . .
H10A C101 H10B 107.6 . .
Cl12 C102 Cl12 115.6(5) . 4
Cl12 C102 H10C 108.4 . .
Cl12 C102 H10C 108.4 4 .
Cl12 C102 H10D 108.4 . .
Cl12 C102 H10D 108.4 4 .
H10C C102 H10D 107.4 . .
Cl21 C201 Cl22 114.5(4) . .
Cl21 C201 H20A 108.6 . .
Cl22 C201 H20A 108.6 . .
Cl21 C201 H20B 108.6 . .
Cl22 C201 H20B 108.6 . .
H20A C201 H20B 107.6 . .
Cl31 C301 Cl31 122.3(9) . 27
Cl31 C301 H30A 106.8 . .
Cl31 C301 H30A 106.8 27 .
Cl31 C301 H30B 106.8 . .
Cl31 C301 H30B 106.8 27 .
H30A C301 H30B 106.6 . .
Cl32 C302 Cl33 110.3(8) . .
Cl32 C302 H30C 109.6 . .
Cl33 C302 H30C 109.6 . .
Cl32 C302 H30D 109.6 . .
Cl33 C302 H30D 109.6 . .
H30C C302 H30D 108.1 . .

loop_
_geom_bond_atom_site_label_1
_geom_bond_atom_site_label_2
_geom_bond_distance
_geom_bond_site_symmetry_2
Mo1 N4 1.720(5) .
Mo1 N1 2.054(2) 2_565
Mo1 N1 2.054(2) .
Mo1 N1 2.054(2) 27
Mo1 N1 2.054(2) 28_565
Mo1 Cl1 2.5029(17) .
N1 C1 1.373(4) .
N1 C2 1.380(4) .
N2 C2 1.342(4) 28_565
N2 C2 1.342(4) .
N3 C1 1.336(4) 27
N3 C1 1.336(4) .
N4 C17 1.398(8) .
C1 C3 1.461(5) .
C2 C12 1.449(5) .
C3 C4 1.385(5) .
C3 C12 1.409(5) .
C4 C5 1.393(5) .
C4 H4 0.9500 .
C5 C10 1.414(5) .
C5 C6 1.528(5) .
C6 C7 1.494(6) .
C6 C13 1.525(6) .
C6 C14 1.555(7) .
C7 C8 1.457(7) .
C7 H7A 0.9900 .
C7 H7B 0.9900 .
C8 C9 1.556(6) .
C8 H8A 0.9900 .
C8 H8B 0.9900 .
C9 C16 1.498(6) .
C9 C15 1.530(5) .
C9 C10 1.548(5) .
C10 C11 1.410(5) .
C11 C12 1.385(5) .
C11 H11 0.9500 .
C13 H13A 0.9800 .
C13 H13B 0.9800 .
C13 H13C 0.9800 .
C14 H14A 0.9800 .
C14 H14B 0.9800 .
C14 H14C 0.9800 .
C15 H15A 0.9800 .
C15 H15B 0.9800 .
C15 H15C 0.9800 .
C16 H16A 0.9800 .
C16 H16B 0.9800 .
C16 H16C 0.9800 .
C17 C18 1.383(6) .
C17 C18 1.383(6) 2_565
C18 C19 1.429(7) .
C18 C19 1.429(7) 27
C18 C21 1.505(7) .
C19 C20 1.376(7) .
C19 H19 0.9500 .
C20 C20 0.861(18) 2_565
C20 C19 1.376(7) 28_565
C20 C22 1.557(14) .
C20 C19 1.575(8) 27
C20 C19 1.575(8) 2_565
C21 H21A 0.9800 .
C21 H21B 0.9800 .
C21 H21C 0.9800 .
C22 H22A 0.9800 .
C22 H22B 0.9800 .
C22 H22C 0.9800 .
C101 Cl11 1.728(4) 4
C101 Cl11 1.728(4) .
C101 H10A 0.9900 .
C101 H10B 0.9900 .
C102 Cl12 1.726(4) .
C102 Cl12 1.726(4) 4
C102 H10C 0.9900 .
C102 H10D 0.9900 .
C201 H20A 0.9900 .
C201 H20B 0.9900 .
Cl21 C201 1.710(7) 27
Cl22 C201 1.754(7) 27
C301 Cl31 1.696(8) .
C301 Cl31 1.696(8) 27
C301 H30A 0.9900 .
C301 H30B 0.9900 .
C302 Cl32 1.766(13) .
C302 Cl33 1.785(12) .
C302 H30C 0.9900 .
C302 H30D 0.9900 .

loop_
_geom_torsion_atom_site_label_1
_geom_torsion_atom_site_label_2
_geom_torsion_atom_site_label_3
_geom_torsion_atom_site_label_4
_geom_torsion
_geom_torsion_site_symmetry_1
_geom_torsion_site_symmetry_4
N4 Mo1 N1 C1 -93.0(2) . .
N1 Mo1 N1 C1 87.0(2) 2_565 .
N1 Mo1 N1 C1 4.2(3) 27 .
N1 Mo1 N1 C1 169.90(19) 28_565 .
Cl1 Mo1 N1 C1 87.0(2) . .
N4 Mo1 N1 C2 88.6(2) . .
N1 Mo1 N1 C2 -91.4(2) 2_565 .
N1 Mo1 N1 C2 -174.23(18) 27 .
N1 Mo1 N1 C2 -8.5(3) 28_565 .
Cl1 Mo1 N1 C2 -91.4(2) . .
C1 N3 C1 N1 -1.8(7) 27 .
C1 N3 C1 C3 175.9(3) 27 .
C2 N1 C1 N3 176.5(3) . .
Mo1 N1 C1 N3 -2.1(5) . .
C2 N1 C1 C3 -1.6(3) . .
Mo1 N1 C1 C3 179.77(19) . .
C2 N2 C2 N1 5.7(7) 28_565 .
C2 N2 C2 C12 -171.1(3) 28_565 .
C1 N1 C2 N2 -175.0(3) . .
Mo1 N1 C2 N2 3.6(4) . .
C1 N1 C2 C12 2.3(3) . .
Mo1 N1 C2 C12 -179.15(19) . .
N3 C1 C3 C4 -0.1(6) . .
N1 C1 C3 C4 178.1(3) . .
N3 C1 C3 C12 -177.9(3) . .
N1 C1 C3 C12 0.3(3) . .
C12 C3 C4 C5 -0.3(5) . .
C1 C3 C4 C5 -177.9(3) . .
C3 C4 C5 C10 0.4(5) . .
C3 C4 C5 C6 -179.3(3) . .
C4 C5 C6 C7 -163.4(4) . .
C10 C5 C6 C7 16.8(5) . .
C4 C5 C6 C13 73.1(5) . .
C10 C5 C6 C13 -106.6(4) . .
C4 C5 C6 C14 -43.9(5) . .
C10 C5 C6 C14 136.4(4) . .
C13 C6 C7 C8 78.6(5) . .
C5 C6 C7 C8 -44.2(5) . .
C14 C6 C7 C8 -166.1(4) . .
C6 C7 C8 C9 59.9(6) . .
C7 C8 C9 C16 76.6(5) . .
C7 C8 C9 C15 -163.1(4) . .
C7 C8 C9 C10 -41.9(5) . .
C4 C5 C10 C11 -0.4(5) . .
C6 C5 C10 C11 179.3(3) . .
C4 C5 C10 C9 177.5(3) . .
C6 C5 C10 C9 -2.8(5) . .
C16 C9 C10 C11 71.7(4) . .
C15 C9 C10 C11 -50.3(5) . .
C8 C9 C10 C11 -168.2(3) . .
C16 C9 C10 C5 -106.2(4) . .
C15 C9 C10 C5 131.8(4) . .
C8 C9 C10 C5 13.8(5) . .
C5 C10 C11 C12 0.3(5) . .
C9 C10 C11 C12 -177.7(3) . .
C10 C11 C12 C3 -0.2(5) . .
C10 C11 C12 C2 176.3(3) . .
C4 C3 C12 C11 0.2(5) . .
C1 C3 C12 C11 178.3(3) . .
C4 C3 C12 C2 -177.1(3) . .
C1 C3 C12 C2 1.0(3) . .
N2 C2 C12 C11 -1.5(6) . .
N1 C2 C12 C11 -178.8(3) . .
N2 C2 C12 C3 175.3(3) . .
N1 C2 C12 C3 -2.0(3) . .
C18 C17 C18 C19 -15.6(3) 2_565 .
N4 C17 C18 C19 164.4(3) . .
C18 C17 C18 C19 15.6(3) 2_565 27
N4 C17 C18 C19 -164.4(3) . 27
C18 C17 C18 C21 180.000(1) 2_565 .
N4 C17 C18 C21 0.000(1) . .
C17 C18 C19 C20 11.4(8) . .
C19 C18 C19 C20 -85.9(7) 27 .
C21 C18 C19 C20 175.8(6) . .
C18 C19 C20 C20 76.1(5) . 2_565
C18 C19 C20 C19 -7.6(13) . 28_565
C18 C19 C20 C22 177.0(7) . .
C18 C19 C20 C19 76.1(5) . 27
C18 C19 C20 C19 20.3(8) . 2_565
C18 C19 C20 C22 123.4(6) . 2_565
Cl22 C201 Cl21 C201 62.0(4) . 27
Cl21 C201 Cl22 C201 -61.8(4) . 27

loop_
_platon_squeeze_void_nr
_platon_squeeze_void_average_x
_platon_squeeze_void_average_y
_platon_squeeze_void_average_z
_platon_squeeze_void_volume
_platon_squeeze_void_count_electrons
_platon_squeeze_void_content
1 0.000 0.000 0.000 1427 254 ' '
2 0.250 0.250 0.250 62 2 ' '
3 0.750 0.250 0.250 62 2 ' '
4 0.250 0.250 0.750 62 2 ' '
5 0.750 0.250 0.750 62 2 ' '
6 0.500 0.500 0.500 1427 254 ' '
7 0.250 0.750 0.250 62 2 ' '
8 0.750 0.750 0.250 62 2 ' '
9 0.250 0.750 0.750 62 2 ' '
10 0.750 0.750 0.750 62 2 ' '
